data_2235176
loop_
_publ_author_name
'Ha, Kwang'

_publ_section_title
;
 (2,3-Di-2-pyridylpyrazine-\k^2^<i>N</i>^2^,<i>N</i>^3^)diiodidoplatinum(II)
;
_journal_coeditor_code NG5273
_journal_issue 6
_journal_name_full 'Acta Crystallographica Section E'
_journal_page_first m834
_journal_paper_doi 10.1107/S1600536812023501
_journal_volume 68
_journal_year 2012
_chemical_formula_iupac '[Pt I2 (C14 H10 N4)]'
_chemical_formula_moiety 'C14 H10 I2 N4 Pt'
_chemical_formula_sum 'C14 H10 I2 N4 Pt'
_chemical_formula_weight 683.15
_chemical_name_systematic
;
(2,3-Di-2-pyridylpyrazine-\k^2^<i>N</i>^2^,<i>N</i>^3^)diiodidoplatinum(II)
;
_space_group_IT_number 14
_symmetry_cell_setting monoclinic
_symmetry_space_group_name_Hall '-P 2yn'
_symmetry_space_group_name_H-M 'P 1 21/n 1'
_atom_sites_solution_hydrogens geom
_atom_sites_solution_primary direct
_atom_sites_solution_secondary difmap
_cell_angle_alpha 90.00
_cell_angle_beta 102.660(2)
_cell_angle_gamma 90.00
_cell_formula_units_Z 4
_cell_length_a 8.7600(7)
_cell_length_b 15.4750(12)
_cell_length_c 12.5004(10)
_cell_measurement_reflns_used 6167
_cell_measurement_temperature 200(2)
_cell_measurement_theta_max 26.00
_cell_measurement_theta_min 2.59
_cell_volume 1653.4(2)
_computing_cell_refinement 'SAINT (Bruker, 2000)'
_computing_data_collection 'SMART (Bruker, 2000)'
_computing_data_reduction 'SAINT (Bruker, 2000)'
_computing_molecular_graphics 'ORTEP-3 (Farrugia, 1997) and PLATON (Spek, 2009)'
_computing_publication_material 'SHELXL97 (Sheldrick, 2008)'
_computing_structure_refinement 'SHELXL97 (Sheldrick, 2008)'
_computing_structure_solution 'SHELXS97 (Sheldrick, 2008)'
_diffrn_ambient_temperature 200(2)
_diffrn_measured_fraction_theta_full 0.987
_diffrn_measured_fraction_theta_max 0.987
_diffrn_measurement_device_type 'Bruker SMART 1000 CCD'
_diffrn_measurement_method '\f and \w scans'
_diffrn_radiation_monochromator graphite
_diffrn_radiation_source 'fine-focus sealed tube'
_diffrn_radiation_type MoK\a
_diffrn_radiation_wavelength 0.71073
_diffrn_reflns_av_R_equivalents 0.0342
_diffrn_reflns_av_sigmaI/netI 0.0370
_diffrn_reflns_limit_h_max 10
_diffrn_reflns_limit_h_min -10
_diffrn_reflns_limit_k_max 13
_diffrn_reflns_limit_k_min -19
_diffrn_reflns_limit_l_max 15
_diffrn_reflns_limit_l_min -15
_diffrn_reflns_number 10058
_diffrn_reflns_theta_full 26.01
_diffrn_reflns_theta_max 26.01
_diffrn_reflns_theta_min 2.13
_diffrn_standards_decay_% 0
_diffrn_standards_interval_count 0
_diffrn_standards_interval_time 0
_diffrn_standards_number 0
_exptl_absorpt_coefficient_mu 12.219
_exptl_absorpt_correction_T_max 1.000000
_exptl_absorpt_correction_T_min 0.550572
_exptl_absorpt_correction_type multi-scan
_exptl_absorpt_process_details '(SADABS; Bruker, 2000)'
_exptl_crystal_colour yellow
_exptl_crystal_density_diffrn 2.744
_exptl_crystal_density_method 'not measured'
_exptl_crystal_description block
_exptl_crystal_F_000 1224
_exptl_crystal_size_max 0.26
_exptl_crystal_size_mid 0.23
_exptl_crystal_size_min 0.19
_refine_diff_density_max 1.300
_refine_diff_density_min -1.258
_refine_ls_extinction_method none
_refine_ls_goodness_of_fit_ref 1.065
_refine_ls_hydrogen_treatment constr
_refine_ls_matrix_type full
_refine_ls_number_parameters 190
_refine_ls_number_reflns 3215
_refine_ls_number_restraints 0
_refine_ls_restrained_S_all 1.065
_refine_ls_R_factor_all 0.0373
_refine_ls_R_factor_gt 0.0293
_refine_ls_shift/su_max 0.001
_refine_ls_shift/su_mean 0.000
_refine_ls_structure_factor_coef Fsqd
_refine_ls_weighting_details 'calc w=1/[\s^2^(Fo^2^)+(0.0341P)^2^+4.3824P] where P=(Fo^2^+2Fc^2^)/3'
_refine_ls_weighting_scheme calc
_refine_ls_wR_factor_gt 0.0694
_refine_ls_wR_factor_ref 0.0770
_reflns_number_gt 2807
_reflns_number_total 3215
_reflns_threshold_expression I>2sigma(I)
_cod_data_source_file ng5273.cif
_cod_data_source_block I
_cod_original_sg_symbol_H-M 'P 21/n'
_cod_database_code 2235176
_cod_database_fobs_code 2235176

loop_
_symmetry_equiv_pos_as_xyz
'x, y, z'
'-x+1/2, y+1/2, -z+1/2'
'-x, -y, -z'
'x-1/2, -y-1/2, z-1/2'

loop_
_atom_site_type_symbol
_atom_site_label
_atom_site_fract_x
_atom_site_fract_y
_atom_site_fract_z
_atom_site_U_iso_or_equiv
_atom_site_adp_type
_atom_site_calc_flag
_atom_site_refinement_flags
_atom_site_occupancy
_atom_site_symmetry_multiplicity
Pt Pt1 0.47513(3) 0.062468(17) 0.68112(2) 0.02787(10) Uani d . 1 1
I I1 0.62382(6) -0.08242(3) 0.69367(4) 0.04126(14) Uani d . 1 1
I I2 0.73035(6) 0.15223(4) 0.73544(4) 0.04772(16) Uani d . 1 1
N N1 0.1840(7) 0.0062(4) 0.9040(5) 0.0373(14) Uani d . 1 1
N N2 0.2411(8) 0.1831(4) 0.9096(5) 0.0425(15) Uani d . 1 1
N N3 0.2701(6) -0.0044(3) 0.6444(4) 0.0280(12) Uani d . 1 1
N N4 0.3445(7) 0.1720(4) 0.6578(5) 0.0369(14) Uani d . 1 1
C C1 0.2034(8) 0.0481(4) 0.8137(6) 0.0308(15) Uani d . 1 1
C C2 0.2337(8) 0.1370(4) 0.8164(6) 0.0331(15) Uani d . 1 1
C C3 0.2248(10) 0.1399(5) 0.9984(6) 0.047(2) Uani d . 1 1
H H3 0.2330 0.1703 1.0654 0.056 Uiso calc R 1 1
C C4 0.1965(10) 0.0532(5) 0.9959(6) 0.047(2) Uani d . 1 1
H H4 0.1853 0.0251 1.0613 0.057 Uiso calc R 1 1
C C5 0.1726(7) -0.0069(4) 0.7139(5) 0.0286(14) Uani d . 1 1
C C6 0.0443(8) -0.0605(5) 0.6955(6) 0.0375(17) Uani d . 1 1
H H6 -0.0224 -0.0617 0.7460 0.045 Uiso calc R 1 1
C C7 0.0125(8) -0.1121(5) 0.6041(7) 0.0444(19) Uani d . 1 1
H H7 -0.0752 -0.1498 0.5913 0.053 Uiso calc R 1 1
C C8 0.1095(8) -0.1086(5) 0.5310(6) 0.0383(17) Uani d . 1 1
H H8 0.0890 -0.1434 0.4668 0.046 Uiso calc R 1 1
C C9 0.2355(9) -0.0544(5) 0.5521(6) 0.0343(16) Uani d . 1 1
H H9 0.3012 -0.0513 0.5011 0.041 Uiso calc R 1 1
C C10 0.2419(8) 0.1915(4) 0.7201(6) 0.0322(15) Uani d . 1 1
C C11 0.1480(9) 0.2633(5) 0.6997(7) 0.0432(19) Uani d . 1 1
H H11 0.0769 0.2761 0.7450 0.052 Uiso calc R 1 1
C C12 0.1573(10) 0.3169(5) 0.6127(7) 0.052(2) Uani d . 1 1
H H12 0.0925 0.3666 0.5970 0.062 Uiso calc R 1 1
C C13 0.2640(11) 0.2964(5) 0.5491(6) 0.053(2) Uani d . 1 1
H H13 0.2735 0.3322 0.4891 0.064 Uiso calc R 1 1
C C14 0.3539(10) 0.2253(5) 0.5731(6) 0.0449(19) Uani d . 1 1
H H14 0.4265 0.2120 0.5291 0.054 Uiso calc R 1 1

loop_
_atom_site_aniso_label
_atom_site_aniso_U_11
_atom_site_aniso_U_22
_atom_site_aniso_U_33
_atom_site_aniso_U_12
_atom_site_aniso_U_13
_atom_site_aniso_U_23
Pt1 0.03372(16) 0.02391(16) 0.02724(15) -0.00575(11) 0.00941(11) -0.00250(10)
I1 0.0362(3) 0.0397(3) 0.0496(3) 0.0012(2) 0.0132(2) 0.0003(2)
I2 0.0505(3) 0.0517(3) 0.0432(3) -0.0247(3) 0.0152(2) -0.0113(2)
N1 0.046(3) 0.029(3) 0.040(3) -0.003(3) 0.016(3) 0.000(3)
N2 0.061(4) 0.030(3) 0.037(3) 0.000(3) 0.012(3) -0.008(3)
N3 0.035(3) 0.019(3) 0.030(3) 0.000(2) 0.006(2) -0.001(2)
N4 0.055(4) 0.020(3) 0.034(3) -0.004(3) 0.005(3) -0.004(2)
C1 0.031(4) 0.026(4) 0.035(4) 0.002(3) 0.007(3) -0.005(3)
C2 0.039(4) 0.024(4) 0.034(4) -0.003(3) 0.002(3) -0.006(3)
C3 0.065(5) 0.039(5) 0.036(4) -0.005(4) 0.012(4) -0.010(4)
C4 0.066(5) 0.045(5) 0.034(4) -0.003(4) 0.019(4) -0.002(4)
C5 0.031(3) 0.021(3) 0.033(3) 0.002(3) 0.006(3) -0.001(3)
C6 0.032(4) 0.039(4) 0.042(4) -0.005(3) 0.011(3) -0.006(3)
C7 0.030(4) 0.044(5) 0.058(5) -0.008(4) 0.007(3) -0.006(4)
C8 0.042(4) 0.028(4) 0.041(4) -0.001(3) 0.002(3) -0.012(3)
C9 0.043(4) 0.032(4) 0.025(3) 0.001(3) 0.002(3) -0.006(3)
C10 0.041(4) 0.019(3) 0.034(4) -0.004(3) 0.005(3) -0.002(3)
C11 0.046(4) 0.025(4) 0.055(5) 0.005(3) 0.004(4) 0.000(3)
C12 0.060(5) 0.025(4) 0.060(5) 0.004(4) -0.007(4) 0.006(4)
C13 0.090(7) 0.029(4) 0.035(4) -0.008(5) 0.002(4) 0.002(4)
C14 0.071(5) 0.032(4) 0.032(4) -0.007(4) 0.012(4) 0.003(3)

loop_
_atom_type_symbol
_atom_type_description
_atom_type_scat_dispersion_real
_atom_type_scat_dispersion_imag
_atom_type_scat_source
C C 0.0033 0.0016 'International Tables Vol C Tables 4.2.6.8 and 6.1.1.4'
H H 0.0000 0.0000 'International Tables Vol C Tables 4.2.6.8 and 6.1.1.4'
I I -0.4742 1.8119 'International Tables Vol C Tables 4.2.6.8 and 6.1.1.4'
N N 0.0061 0.0033 'International Tables Vol C Tables 4.2.6.8 and 6.1.1.4'
Pt Pt -1.7033 8.3905 'International Tables Vol C Tables 4.2.6.8 and 6.1.1.4'

loop_
_geom_angle_atom_site_label_1
_geom_angle_atom_site_label_2
_geom_angle_atom_site_label_3
_geom_angle
_geom_angle_publ_flag
N4 Pt1 N3 87.2(2) y
N4 Pt1 I1 174.46(16) ?
N3 Pt1 I1 88.89(15) ?
N4 Pt1 I2 90.97(17) ?
N3 Pt1 I2 176.99(15) ?
I1 Pt1 I2 93.14(2) y
C4 N1 C1 117.0(6) ?
C3 N2 C2 117.3(6) ?
C5 N3 C9 118.3(6) ?
C5 N3 Pt1 121.5(4) ?
C9 N3 Pt1 120.0(5) ?
C10 N4 C14 118.5(6) ?
C10 N4 Pt1 122.1(5) ?
C14 N4 Pt1 119.4(5) ?
N1 C1 C2 120.8(6) ?
N1 C1 C5 113.3(6) ?
C2 C1 C5 125.6(6) ?
N2 C2 C1 120.7(7) ?
N2 C2 C10 113.4(6) ?
C1 C2 C10 125.5(6) ?
N2 C3 C4 121.9(7) ?
N2 C3 H3 119.1 ?
C4 C3 H3 119.1 ?
N1 C4 C3 122.2(7) ?
N1 C4 H4 118.9 ?
C3 C4 H4 118.9 ?
N3 C5 C6 121.4(6) ?
N3 C5 C1 120.1(6) ?
C6 C5 C1 118.5(6) ?
C7 C6 C5 120.0(7) ?
C7 C6 H6 120.0 ?
C5 C6 H6 120.0 ?
C6 C7 C8 119.2(7) ?
C6 C7 H7 120.4 ?
C8 C7 H7 120.4 ?
C9 C8 C7 119.0(7) ?
C9 C8 H8 120.5 ?
C7 C8 H8 120.5 ?
N3 C9 C8 122.1(7) ?
N3 C9 H9 118.9 ?
C8 C9 H9 118.9 ?
N4 C10 C11 121.5(7) ?
N4 C10 C2 119.9(6) ?
C11 C10 C2 118.5(7) ?
C10 C11 C12 119.7(8) ?
C10 C11 H11 120.2 ?
C12 C11 H11 120.2 ?
C11 C12 C13 118.3(8) ?
C11 C12 H12 120.8 ?
C13 C12 H12 120.8 ?
C14 C13 C12 119.5(8) ?
C14 C13 H13 120.2 ?
C12 C13 H13 120.2 ?
C13 C14 N4 122.5(8) ?
C13 C14 H14 118.8 ?
N4 C14 H14 118.8 ?

loop_
_geom_bond_atom_site_label_1
_geom_bond_atom_site_label_2
_geom_bond_distance
_geom_bond_publ_flag
Pt1 N4 2.030(6) y
Pt1 N3 2.036(5) y
Pt1 I1 2.5805(6) y
Pt1 I2 2.5930(6) y
N1 C4 1.343(10) ?
N1 C1 1.345(9) ?
N2 C3 1.329(10) ?
N2 C2 1.355(9) ?
N3 C5 1.346(8) ?
N3 C9 1.366(8) ?
N4 C10 1.346(9) ?
N4 C14 1.360(9) ?
C1 C2 1.400(10) ?
C1 C5 1.486(9) ?
C2 C10 1.485(10) ?
C3 C4 1.364(11) ?
C3 H3 0.9500 ?
C4 H4 0.9500 ?
C5 C6 1.375(10) ?
C6 C7 1.372(11) ?
C6 H6 0.9500 ?
C7 C8 1.379(11) ?
C7 H7 0.9500 ?
C8 C9 1.366(10) ?
C8 H8 0.9500 ?
C9 H9 0.9500 ?
C10 C11 1.373(10) ?
C11 C12 1.384(11) ?
C11 H11 0.9500 ?
C12 C13 1.391(13) ?
C12 H12 0.9500 ?
C13 C14 1.347(12) ?
C13 H13 0.9500 ?
C14 H14 0.9500 ?

loop_
_geom_hbond_atom_site_label_D
_geom_hbond_atom_site_label_H
_geom_hbond_atom_site_label_A
_geom_hbond_site_symmetry_A
_geom_hbond_distance_DH
_geom_hbond_distance_HA
_geom_hbond_distance_DA
_geom_hbond_angle_DHA
C6 H6 I1 1_455 0.95 3.04 3.694(7) 127.2
C11 H11 I1 2_556 0.95 3.01 3.813(8) 143.0

loop_
_geom_torsion_atom_site_label_1
_geom_torsion_atom_site_label_2
_geom_torsion_atom_site_label_3
_geom_torsion_atom_site_label_4
_geom_torsion
N4 Pt1 N3 C5 -71.2(5)
I1 Pt1 N3 C5 112.7(5)
N4 Pt1 N3 C9 114.8(5)
I1 Pt1 N3 C9 -61.4(5)
N3 Pt1 N4 C10 62.0(5)
I2 Pt1 N4 C10 -115.6(5)
N3 Pt1 N4 C14 -114.3(6)
I2 Pt1 N4 C14 68.1(5)
C4 N1 C1 C2 -0.5(10)
C4 N1 C1 C5 -174.5(6)
C3 N2 C2 C1 2.6(11)
C3 N2 C2 C10 175.9(7)
N1 C1 C2 N2 -1.3(11)
C5 C1 C2 N2 171.8(7)
N1 C1 C2 C10 -173.8(7)
C5 C1 C2 C10 -0.6(11)
C2 N2 C3 C4 -2.1(12)
C1 N1 C4 C3 1.1(12)
N2 C3 C4 N1 0.2(14)
C9 N3 C5 C6 2.3(9)
Pt1 N3 C5 C6 -171.8(5)
C9 N3 C5 C1 -178.3(6)
Pt1 N3 C5 C1 7.5(8)
N1 C1 C5 N3 -136.1(6)
C2 C1 C5 N3 50.3(10)
N1 C1 C5 C6 43.3(9)
C2 C1 C5 C6 -130.3(8)
N3 C5 C6 C7 -0.7(11)
C1 C5 C6 C7 180.0(7)
C5 C6 C7 C8 -0.8(12)
C6 C7 C8 C9 0.6(12)
C5 N3 C9 C8 -2.5(10)
Pt1 N3 C9 C8 171.7(5)
C7 C8 C9 N3 1.1(11)
C14 N4 C10 C11 0.0(10)
Pt1 N4 C10 C11 -176.3(5)
C14 N4 C10 C2 -177.2(6)
Pt1 N4 C10 C2 6.5(8)
N2 C2 C10 N4 129.3(7)
C1 C2 C10 N4 -57.7(10)
N2 C2 C10 C11 -47.9(9)
C1 C2 C10 C11 125.1(8)
N4 C10 C11 C12 0.5(11)
C2 C10 C11 C12 177.7(7)
C10 C11 C12 C13 -0.6(12)
C11 C12 C13 C14 0.3(12)
C12 C13 C14 N4 0.1(12)
C10 N4 C14 C13 -0.3(11)
Pt1 N4 C14 C13 176.1(6)

loop_
_cod_related_entry_id
_cod_related_entry_database
_cod_related_entry_code
1 ChemSpider 30657804
